data_1505786
loop_
_publ_author_name
'Chmura, Amanda J.'
'Davidson, Matthew G.'
'Jones, Matthew D.'
'Lunn, Matthew D.'
'Mahon, Mary F.'
'Johnson, Anthony F.'
'Khunkamchoo, Prasert'
'Roberts, Sian L.'
'Wong, Stephen S. F.'

_publ_section_title
;
 Group 4 Complexes with Aminebisphenolate Ligands and Their Application
 for the Ring Opening Polymerization of Cyclic Esters
;
_journal_issue 21
_journal_name_full Macromolecules
_journal_page_first 7250
_journal_paper_doi 10.1021/ma061028j
_journal_volume 39
_journal_year 2006
_chemical_formula_moiety '2(C42 H64 N2 O4 Ti), 0.5(C6 H14)'
_chemical_formula_sum 'C87 H135 N4 O8 Ti2'
_chemical_formula_weight 1460.73
_chemical_name_systematic
; 
 ? 
;
_space_group_IT_number 2
_symmetry_cell_setting triclinic
_symmetry_space_group_name_Hall '-P 1'
_symmetry_space_group_name_H-M 'P -1'
_atom_sites_solution_hydrogens geom
_atom_sites_solution_primary direct
_atom_sites_solution_secondary difmap
_audit_creation_method SHELXL-97
_cell_angle_alpha 102.4090(10)
_cell_angle_beta 101.8250(10)
_cell_angle_gamma 105.2970(10)
_cell_formula_units_Z 2
_cell_length_a 13.3300(3)
_cell_length_b 18.8090(4)
_cell_length_c 18.9470(4)
_cell_measurement_reflns_used 203261
_cell_measurement_temperature 150(2)
_cell_measurement_theta_max 27.485
_cell_measurement_theta_min 3.513
_cell_volume 4299.09(17)
_computing_cell_refinement 'HKL Scalepack (Otwinski & Minor, 1997)'
_computing_data_collection 'Collect (Nonius BV, 1997-2000)'
_computing_data_reduction 'HKL Denzo & Scalepack (Otwinski & Minor 1997)'
_computing_molecular_graphics 'Ortep-3 for Windows (Farrugia, 1997)'
_computing_publication_material 'WinGX publication routines (Farrugia, 1999)'
_computing_structure_refinement 'SHELXL-97 (Sheldrick, 1997)'
_computing_structure_solution
; 
 SIR97- Altomare A., Burla M.C., Camalli M., Cascarano G.L., Giacovazzo C. , 
 Guagliardi A., Moliterni A.G.G., Polidori G.,Spagna R. 
 (1999) J. Appl. Cryst. 32, 115-119.
;
_diffrn_ambient_temperature 150(2)
_diffrn_measured_fraction_theta_full 0.978
_diffrn_measured_fraction_theta_max 0.978
_diffrn_measurement_device_type 'Nonius kappa CCD'
_diffrn_measurement_method CCD
_diffrn_radiation_monochromator graphite
_diffrn_radiation_source 'fine-focus sealed tube'
_diffrn_radiation_type MoK\a
_diffrn_radiation_wavelength 0.71073
_diffrn_reflns_av_R_equivalents 0.1020
_diffrn_reflns_av_sigmaI/netI 0.1140
_diffrn_reflns_limit_h_max 17
_diffrn_reflns_limit_h_min -17
_diffrn_reflns_limit_k_max 24
_diffrn_reflns_limit_k_min -24
_diffrn_reflns_limit_l_max 23
_diffrn_reflns_limit_l_min -24
_diffrn_reflns_number 68617
_diffrn_reflns_theta_full 27.61
_diffrn_reflns_theta_max 27.61
_diffrn_reflns_theta_min 3.57
_exptl_absorpt_coefficient_mu 0.239
_exptl_absorpt_correction_type none
_exptl_crystal_colour yellow
_exptl_crystal_density_diffrn 1.128
_exptl_crystal_density_meas ?
_exptl_crystal_density_method 'not measured'
_exptl_crystal_description prism
_exptl_crystal_F_000 1586
_exptl_crystal_size_max 0.20
_exptl_crystal_size_mid 0.16
_exptl_crystal_size_min 0.10
_refine_diff_density_max 0.708
_refine_diff_density_min -0.520
_refine_diff_density_rms 0.088
_refine_ls_extinction_method none
_refine_ls_goodness_of_fit_ref 1.175
_refine_ls_hydrogen_treatment constr
_refine_ls_matrix_type full
_refine_ls_number_parameters 954
_refine_ls_number_reflns 19543
_refine_ls_number_restraints 0
_refine_ls_restrained_S_all 1.175
_refine_ls_R_factor_all 0.1444
_refine_ls_R_factor_gt 0.0992
_refine_ls_shift/su_max 0.000
_refine_ls_shift/su_mean 0.000
_refine_ls_structure_factor_coef Fsqd
_refine_ls_weighting_details 'calc w=1/[\s^2^(Fo^2^)+(0.0446P)^2^+5.3469P] where P=(Fo^2^+2Fc^2^)/3'
_refine_ls_weighting_scheme calc
_refine_ls_wR_factor_gt 0.1698
_refine_ls_wR_factor_ref 0.1849
_reflns_number_gt 14286
_reflns_number_total 19543
_reflns_threshold_expression >2sigma(I)
_cod_data_source_file ma061028jsi20060508_081624.cif
_cod_data_source_block Ti(2b)(OiPr)2
_cod_depositor_comments
;
The following automatic conversions were performed:

'_exptl_crystal_density_meas' value 'not measured' was changed to '?'
- the value is perceived as not measured.

Automatic conversion script
Id: cif_fix_values 3008 2015-01-20 13:52:24Z robertas 
;
_cod_original_cell_volume 4299.08(16)
_cod_original_sg_symbol_H-M P-1
_cod_database_code 1505786

loop_
_symmetry_equiv_pos_as_xyz
'x, y, z'
'-x, -y, -z'

loop_
_atom_site_label
_atom_site_type_symbol
_atom_site_fract_x
_atom_site_fract_y
_atom_site_fract_z
_atom_site_U_iso_or_equiv
_atom_site_adp_type
_atom_site_occupancy
_atom_site_symmetry_multiplicity
_atom_site_calc_flag
_atom_site_refinement_flags
_atom_site_disorder_assembly
_atom_site_disorder_group
Ti1 Ti 0.10204(5) 0.15320(3) 0.31147(3) 0.02212(14) Uani 1 1 d . . .
Ti2 Ti 0.50615(4) 0.25216(3) -0.00855(3) 0.01968(14) Uani 1 1 d . . .
O5 O 0.43551(17) 0.27144(12) -0.09708(12) 0.0235(5) Uani 1 1 d . . .
O7 O 0.62807(18) 0.24848(13) -0.03467(12) 0.0281(5) Uani 1 1 d . . .
O8 O 0.41900(18) 0.15284(12) -0.03601(12) 0.0282(5) Uani 1 1 d . . .
O4 O 0.02834(18) 0.05211(13) 0.26907(13) 0.0314(6) Uani 1 1 d . . .
O2 O 0.18186(18) 0.14277(12) 0.40333(12) 0.0258(5) Uani 1 1 d . . .
O6 O 0.55928(17) 0.25401(12) 0.09480(11) 0.0227(5) Uani 1 1 d . . .
N3 N 0.3806(2) 0.30141(14) 0.03412(14) 0.0199(6) Uani 1 1 d . . .
O1 O 0.06572(18) 0.18578(12) 0.22437(12) 0.0248(5) Uani 1 1 d . . .
O3 O 0.0105(2) 0.18985(15) 0.35626(14) 0.0353(6) Uani 1 1 d . B .
N2 N 0.2468(2) 0.13512(15) 0.27264(15) 0.0249(6) Uani 1 1 d . . .
N1 N 0.2352(2) 0.27381(15) 0.34720(14) 0.0227(6) Uani 1 1 d . . .
C6 C 0.0507(2) 0.23721(18) 0.11888(17) 0.0224(7) Uani 1 1 d . . .
C47 C 0.1529(2) 0.26414(17) -0.13435(18) 0.0233(7) Uani 1 1 d . . .
H47 H 0.1003 0.2659 -0.1075 0.028 Uiso 1 1 calc R . .
C66 C 0.4934(3) 0.38582(18) 0.23363(17) 0.0229(7) Uani 1 1 d . . .
H66 H 0.4347 0.4047 0.2374 0.027 Uiso 1 1 calc R . .
C5 C 0.0681(2) 0.30347(18) 0.09498(18) 0.0223(7) Uani 1 1 d . . .
H5 H 0.0445 0.2977 0.0426 0.027 Uiso 1 1 calc R . .
C68 C 0.6695(3) 0.38281(18) 0.28502(19) 0.0263(7) Uani 1 1 d . . .
H68 H 0.7331 0.4005 0.3260 0.032 Uiso 1 1 calc R . .
C43 C 0.3355(3) 0.26616(17) -0.13453(17) 0.0217(7) Uani 1 1 d . . .
C59 C 0.5245(2) 0.42550(18) 0.06314(17) 0.0211(7) Uani 1 1 d . . .
C3 C 0.1548(3) 0.38429(18) 0.21961(19) 0.0261(7) Uani 1 1 d . . .
H3 H 0.1920 0.4339 0.2539 0.031 Uiso 1 1 calc R . .
C48 C 0.2549(3) 0.26422(17) -0.09674(17) 0.0214(7) Uani 1 1 d . . .
N4 N 0.5860(2) 0.38326(14) 0.04151(14) 0.0219(6) Uani 1 1 d . . .
C46 C 0.1264(3) 0.26161(18) -0.20982(18) 0.0245(7) Uani 1 1 d . . .
C58 C 0.4049(2) 0.38390(17) 0.03856(18) 0.0221(7) Uani 1 1 d . . .
H58A H 0.3708 0.4078 0.0746 0.026 Uiso 1 1 calc R . .
H58B H 0.3734 0.3891 -0.0114 0.026 Uiso 1 1 calc R . .
C11 C 0.1279(3) 0.44964(18) 0.11566(19) 0.0272(7) Uani 1 1 d . . .
C65 C 0.4824(2) 0.32853(18) 0.16963(17) 0.0207(7) Uani 1 1 d . . .
C26 C 0.4473(3) 0.1543(2) 0.51268(19) 0.0279(7) Uani 1 1 d . . .
H26 H 0.4835 0.1228 0.5327 0.033 Uiso 1 1 calc R . .
C71 C 0.7548(3) 0.28962(19) 0.21959(19) 0.0274(7) Uani 1 1 d . . .
C22 C 0.2835(3) 0.29737(18) 0.43013(17) 0.0254(7) Uani 1 1 d . . .
H22A H 0.2252 0.2971 0.4551 0.030 Uiso 1 1 calc R . .
H22B H 0.3339 0.3507 0.4460 0.030 Uiso 1 1 calc R . .
C13 C 0.1196(3) 0.4327(2) 0.0315(2) 0.0377(9) Uani 1 1 d . . .
H13A H 0.1318 0.4807 0.0173 0.057 Uiso 1 1 calc R . .
H13B H 0.0474 0.3972 0.0026 0.057 Uiso 1 1 calc R . .
H13C H 0.1744 0.4092 0.0208 0.057 Uiso 1 1 calc R . .
C51 C 0.4230(3) 0.1843(2) -0.2562(2) 0.0327(8) Uani 1 1 d . . .
H51A H 0.4813 0.1835 -0.2803 0.049 Uiso 1 1 calc R . .
H51B H 0.3590 0.1395 -0.2840 0.049 Uiso 1 1 calc R . .
H51C H 0.4469 0.1828 -0.2042 0.049 Uiso 1 1 calc R . .
C4 C 0.1181(3) 0.37772(18) 0.14358(18) 0.0239(7) Uani 1 1 d . . .
C57 C 0.2710(2) 0.25683(18) -0.01848(17) 0.0227(7) Uani 1 1 d . . .
H57A H 0.2165 0.2738 0.0029 0.027 Uiso 1 1 calc R . .
H57B H 0.2569 0.2018 -0.0211 0.027 Uiso 1 1 calc R . .
C73 C 0.7067(3) 0.2019(2) 0.2029(2) 0.0369(9) Uani 1 1 d . . .
H73A H 0.7635 0.1784 0.1985 0.055 Uiso 1 1 calc R . .
H73B H 0.6486 0.1814 0.1556 0.055 Uiso 1 1 calc R . .
H73C H 0.6773 0.1900 0.2439 0.055 Uiso 1 1 calc R . .
C10 C -0.0286(3) 0.1572(2) -0.01905(18) 0.0307(8) Uani 1 1 d . . .
H10A H -0.0771 0.1877 -0.0266 0.046 Uiso 1 1 calc R . .
H10B H -0.0641 0.1045 -0.0518 0.046 Uiso 1 1 calc R . .
H10C H 0.0383 0.1802 -0.0313 0.046 Uiso 1 1 calc R . .
C15 C 0.1791(3) 0.33050(18) 0.32984(18) 0.0265(7) Uani 1 1 d . . .
H15A H 0.1169 0.3247 0.3516 0.032 Uiso 1 1 calc R . .
H15B H 0.2300 0.3833 0.3544 0.032 Uiso 1 1 calc R . .
C23 C 0.3435(3) 0.24639(18) 0.45614(17) 0.0237(7) Uani 1 1 d . . .
C16 C 0.3209(3) 0.27366(18) 0.30845(18) 0.0245(7) Uani 1 1 d . . .
H16A H 0.3903 0.3113 0.3419 0.029 Uiso 1 1 calc R . .
H16B H 0.3026 0.2902 0.2626 0.029 Uiso 1 1 calc R . .
C64 C 0.3765(2) 0.29024(19) 0.10946(17) 0.0229(7) Uani 1 1 d . . .
H64A H 0.3535 0.2344 0.1044 0.028 Uiso 1 1 calc R . .
H64B H 0.3211 0.3107 0.1256 0.028 Uiso 1 1 calc R . .
C61 C 0.6792(3) 0.53758(19) 0.12264(19) 0.0303(8) Uani 1 1 d . . .
H61 H 0.7111 0.5903 0.1504 0.036 Uiso 1 1 calc R . .
C60 C 0.5680(3) 0.50236(18) 0.10287(18) 0.0267(7) Uani 1 1 d . . .
H60 H 0.5223 0.5308 0.1165 0.032 Uiso 1 1 calc R . .
C45 C 0.2064(3) 0.26068(18) -0.24670(18) 0.0251(7) Uani 1 1 d . . .
H45 H 0.1892 0.2584 -0.2985 0.030 Uiso 1 1 calc R . .
C63 C 0.6936(3) 0.41844(19) 0.06065(18) 0.0264(7) Uani 1 1 d . . .
H63 H 0.7380 0.3894 0.0455 0.032 Uiso 1 1 calc R . .
C2 C 0.1389(3) 0.32057(18) 0.24697(18) 0.0248(7) Uani 1 1 d . . .
C70 C 0.5697(2) 0.30190(17) 0.16118(17) 0.0214(7) Uani 1 1 d . . .
C62 C 0.7421(3) 0.49424(19) 0.10098(19) 0.0293(8) Uani 1 1 d . . .
H62 H 0.8185 0.5167 0.1139 0.035 Uiso 1 1 calc R . .
C21 C 0.2525(3) 0.0646(2) 0.2455(2) 0.0325(8) Uani 1 1 d . . .
H21 H 0.1898 0.0213 0.2347 0.039 Uiso 1 1 calc R . .
C52 C 0.4960(3) 0.3297(2) -0.2218(2) 0.0339(8) Uani 1 1 d . . .
H52A H 0.5515 0.3235 -0.2472 0.051 Uiso 1 1 calc R . .
H52B H 0.5237 0.3353 -0.1681 0.051 Uiso 1 1 calc R . .
H52C H 0.4778 0.3757 -0.2279 0.051 Uiso 1 1 calc R . .
C44 C 0.3108(3) 0.26291(17) -0.21147(18) 0.0226(7) Uani 1 1 d . . .
C9 C -0.1083(3) 0.1148(2) 0.0778(2) 0.0332(8) Uani 1 1 d . . .
H9A H -0.1599 0.1428 0.0687 0.050 Uiso 1 1 calc R . .
H9B H -0.0942 0.1129 0.1301 0.050 Uiso 1 1 calc R . .
H9C H -0.1388 0.0623 0.0440 0.050 Uiso 1 1 calc R . .
C49 C 0.3941(3) 0.25867(19) -0.25639(18) 0.0272(7) Uani 1 1 d . . .
C1 C 0.0840(2) 0.24631(18) 0.19681(18) 0.0230(7) Uani 1 1 d . . .
C74 C 0.8081(3) 0.3081(2) 0.1582(2) 0.0361(9) Uani 1 1 d . . .
H74A H 0.8362 0.3640 0.1677 0.054 Uiso 1 1 calc R . .
H74B H 0.7544 0.2853 0.1089 0.054 Uiso 1 1 calc R . .
H74C H 0.8678 0.2868 0.1588 0.054 Uiso 1 1 calc R . .
C18 C 0.4320(3) 0.1881(2) 0.2758(2) 0.0342(8) Uani 1 1 d . . .
H18 H 0.4939 0.2320 0.2867 0.041 Uiso 1 1 calc R . .
C17 C 0.3349(3) 0.19607(19) 0.28681(17) 0.0241(7) Uani 1 1 d . . .
C27 C 0.5084(3) 0.23011(19) 0.52135(19) 0.0271(7) Uani 1 1 d . . .
C67 C 0.5881(3) 0.41590(18) 0.29200(18) 0.0251(7) Uani 1 1 d . . .
C82 C 0.4297(3) 0.08383(19) -0.0213(2) 0.0339(8) Uani 1 1 d . . .
H82 H 0.5085 0.0901 -0.0042 0.041 Uiso 1 1 calc R . .
C54 C -0.0743(3) 0.1947(2) -0.2350(2) 0.0419(10) Uani 1 1 d . . .
H54A H -0.1470 0.1944 -0.2591 0.063 Uiso 1 1 calc R . .
H54B H -0.0644 0.2039 -0.1808 0.063 Uiso 1 1 calc R . .
H54C H -0.0660 0.1449 -0.2561 0.063 Uiso 1 1 calc R . .
C53 C 0.0114(3) 0.2593(2) -0.24944(19) 0.0309(8) Uani 1 1 d . . .
C77 C 0.7036(3) 0.5508(2) 0.3633(2) 0.0406(9) Uani 1 1 d . . .
H77A H 0.7157 0.5943 0.4068 0.061 Uiso 1 1 calc R . .
H77B H 0.6876 0.5660 0.3170 0.061 Uiso 1 1 calc R . .
H77C H 0.7686 0.5352 0.3675 0.061 Uiso 1 1 calc R . .
C7 C -0.0016(3) 0.15619(18) 0.06338(18) 0.0257(7) Uani 1 1 d . . .
C8 C 0.0789(3) 0.11060(19) 0.0727(2) 0.0307(8) Uani 1 1 d . . .
H8A H 0.0478 0.0597 0.0358 0.046 Uiso 1 1 calc R . .
H8B H 0.0931 0.1047 0.1236 0.046 Uiso 1 1 calc R . .
H8C H 0.1469 0.1385 0.0645 0.046 Uiso 1 1 calc R . .
C33 C 0.2724(3) 0.0404(2) 0.4742(2) 0.0317(8) Uani 1 1 d . . .
C56 C -0.0070(3) 0.2432(3) -0.3336(2) 0.0501(11) Uani 1 1 d . . .
H56A H -0.0816 0.2394 -0.3572 0.075 Uiso 1 1 calc R . .
H56B H 0.0053 0.1947 -0.3537 0.075 Uiso 1 1 calc R . .
H56C H 0.0433 0.2852 -0.3444 0.075 Uiso 1 1 calc R . .
C69 C 0.6639(3) 0.32602(18) 0.22249(18) 0.0241(7) Uani 1 1 d . . .
C24 C 0.2857(3) 0.16944(18) 0.44471(17) 0.0235(7) Uani 1 1 d . . .
C37 C -0.0776(3) 0.0006(2) 0.2369(2) 0.0427(10) Uani 1 1 d . . .
H37 H -0.1286 0.0307 0.2292 0.051 Uiso 1 1 calc R . .
C25 C 0.3366(3) 0.12190(19) 0.47661(18) 0.0260(7) Uani 1 1 d . . .
C28 C 0.4536(3) 0.27593(19) 0.49358(18) 0.0257(7) Uani 1 1 d . . .
H28 H 0.4919 0.3283 0.5002 0.031 Uiso 1 1 calc R . .
C35 C 0.3433(3) 0.0029(2) 0.5188(2) 0.0459(10) Uani 1 1 d . . .
H35A H 0.2986 -0.0480 0.5181 0.069 Uiso 1 1 calc R . .
H35B H 0.3751 0.0353 0.5710 0.069 Uiso 1 1 calc R . .
H35C H 0.4013 -0.0025 0.4957 0.069 Uiso 1 1 calc R . .
C14 C 0.0340(4) 0.4792(2) 0.1283(3) 0.0494(11) Uani 1 1 d . . .
H14A H 0.0392 0.5253 0.1113 0.074 Uiso 1 1 calc R . .
H14B H 0.0380 0.4917 0.1820 0.074 Uiso 1 1 calc R . .
H14C H -0.0351 0.4393 0.0997 0.074 Uiso 1 1 calc R . .
C84 C 0.3784(3) 0.0188(2) -0.0935(2) 0.0462(10) Uani 1 1 d . . .
H84A H 0.3010 0.0119 -0.1107 0.069 Uiso 1 1 calc R . .
H84B H 0.3877 -0.0287 -0.0845 0.069 Uiso 1 1 calc R . .
H84C H 0.4132 0.0312 -0.1321 0.069 Uiso 1 1 calc R . .
C78 C 0.6323(3) 0.4590(2) 0.4332(2) 0.0407(9) Uani 1 1 d . . .
H78A H 0.6963 0.4422 0.4367 0.061 Uiso 1 1 calc R . .
H78B H 0.5703 0.4166 0.4323 0.061 Uiso 1 1 calc R . .
H78C H 0.6462 0.5027 0.4769 0.061 Uiso 1 1 calc R . .
C72 C 0.8433(3) 0.3189(2) 0.2946(2) 0.0404(9) Uani 1 1 d . . .
H72A H 0.8949 0.2903 0.2923 0.061 Uiso 1 1 calc R . .
H72B H 0.8104 0.3114 0.3353 0.061 Uiso 1 1 calc R . .
H72C H 0.8814 0.3738 0.3041 0.061 Uiso 1 1 calc R . .
C20 C 0.3455(3) 0.0523(2) 0.2326(2) 0.0426(10) Uani 1 1 d . . .
H20 H 0.3469 0.0017 0.2131 0.051 Uiso 1 1 calc R . .
C36 C 0.1793(3) 0.0428(2) 0.5099(2) 0.0417(9) Uani 1 1 d . . .
H36A H 0.1333 0.0675 0.4837 0.063 Uiso 1 1 calc R . .
H36B H 0.2091 0.0722 0.5631 0.063 Uiso 1 1 calc R . .
H36C H 0.1362 -0.0097 0.5056 0.063 Uiso 1 1 calc R . .
C76 C 0.6076(3) 0.4831(2) 0.36118(19) 0.0311(8) Uani 1 1 d . . .
C81 C 0.7862(4) 0.2913(3) -0.0755(3) 0.0593(13) Uani 1 1 d . . .
H81A H 0.7837 0.3441 -0.0649 0.089 Uiso 1 1 calc R . .
H81B H 0.8165 0.2808 -0.1181 0.089 Uiso 1 1 calc R . .
H81C H 0.8317 0.2851 -0.0311 0.089 Uiso 1 1 calc R . .
C19 C 0.4366(3) 0.1153(2) 0.2487(2) 0.0445(10) Uani 1 1 d . . .
H19 H 0.5021 0.1085 0.2411 0.053 Uiso 1 1 calc R . .
C50 C 0.3502(3) 0.2558(2) -0.3390(2) 0.0384(9) Uani 1 1 d . . .
H50A H 0.3320 0.3026 -0.3411 0.058 Uiso 1 1 calc R . .
H50B H 0.2852 0.2108 -0.3631 0.058 Uiso 1 1 calc R . .
H50C H 0.4055 0.2522 -0.3654 0.058 Uiso 1 1 calc R . .
C29 C 0.6310(3) 0.2619(2) 0.5594(2) 0.0365(9) Uani 1 1 d . . .
C83 C 0.3791(4) 0.0693(2) 0.0404(2) 0.0513(11) Uani 1 1 d . . .
H83A H 0.4166 0.1119 0.0864 0.077 Uiso 1 1 calc R . .
H83B H 0.3851 0.0212 0.0499 0.077 Uiso 1 1 calc R . .
H83C H 0.3025 0.0654 0.0252 0.077 Uiso 1 1 calc R . .
C31 C 0.6666(3) 0.3465(2) 0.6031(2) 0.0487(11) Uani 1 1 d . . .
H31A H 0.7444 0.3643 0.6283 0.073 Uiso 1 1 calc R . .
H31B H 0.6267 0.3531 0.6407 0.073 Uiso 1 1 calc R . .
H31C H 0.6516 0.3766 0.5683 0.073 Uiso 1 1 calc R . .
C34 C 0.2265(4) -0.0117(2) 0.3932(2) 0.0456(10) Uani 1 1 d . . .
H34A H 0.1748 0.0075 0.3646 0.068 Uiso 1 1 calc R . .
H34B H 0.1896 -0.0641 0.3932 0.068 Uiso 1 1 calc R . .
H34C H 0.2856 -0.0117 0.3698 0.068 Uiso 1 1 calc R . .
C55 C -0.0043(3) 0.3356(2) -0.2161(2) 0.0486(11) Uani 1 1 d . . .
H55A H 0.0461 0.3771 -0.2273 0.073 Uiso 1 1 calc R . .
H55B H 0.0096 0.3455 -0.1615 0.073 Uiso 1 1 calc R . .
H55C H -0.0789 0.3332 -0.2381 0.073 Uiso 1 1 calc R . .
C75 C 0.5084(3) 0.5109(2) 0.3585(2) 0.0411(9) Uani 1 1 d . . .
H75A H 0.4458 0.4685 0.3568 0.062 Uiso 1 1 calc R . .
H75B H 0.4926 0.5284 0.3136 0.062 Uiso 1 1 calc R . .
H75C H 0.5238 0.5536 0.4035 0.062 Uiso 1 1 calc R . .
C80 C 0.6679(4) 0.1529(2) -0.1193(3) 0.0583(13) Uani 1 1 d . . .
H80A H 0.7016 0.1381 -0.0761 0.087 Uiso 1 1 calc R . .
H80B H 0.7056 0.1454 -0.1582 0.087 Uiso 1 1 calc R . .
H80C H 0.5917 0.1210 -0.1396 0.087 Uiso 1 1 calc R . .
C42 C -0.1534(5) 0.1435(3) 0.3894(4) 0.093(2) Uani 1 1 d . B .
H42A H -0.1817 0.1332 0.4313 0.140 Uiso 1 1 calc R . .
H42B H -0.1719 0.0951 0.3500 0.140 Uiso 1 1 calc R . .
H42C H -0.1855 0.1786 0.3689 0.140 Uiso 1 1 calc R . .
C79 C 0.6756(4) 0.2370(2) -0.0943(3) 0.0503(11) Uani 1 1 d . . .
H79 H 0.6307 0.2476 -0.1374 0.060 Uiso 1 1 calc R . .
C12 C 0.2369(3) 0.5127(2) 0.1575(2) 0.0460(10) Uani 1 1 d . . .
H12A H 0.2960 0.4914 0.1540 0.069 Uiso 1 1 calc R . .
H12B H 0.2396 0.5316 0.2104 0.069 Uiso 1 1 calc R . .
H12C H 0.2445 0.5552 0.1346 0.069 Uiso 1 1 calc R . .
C30 C 0.6891(4) 0.2533(3) 0.4984(3) 0.0706(15) Uani 1 1 d . . .
H30A H 0.6683 0.2817 0.4633 0.106 Uiso 1 1 calc R . .
H30B H 0.6688 0.1988 0.4712 0.106 Uiso 1 1 calc R . .
H30C H 0.7675 0.2739 0.5215 0.106 Uiso 1 1 calc R . .
C38 C -0.0857(4) -0.0512(2) 0.1616(3) 0.0608(13) Uani 1 1 d . . .
H38A H -0.0626 -0.0198 0.1291 0.091 Uiso 1 1 calc R . .
H38B H -0.1608 -0.0845 0.1379 0.091 Uiso 1 1 calc R . .
H38C H -0.0389 -0.0829 0.1688 0.091 Uiso 1 1 calc R . .
C32 C 0.6644(3) 0.2189(3) 0.6157(3) 0.0683(15) Uani 1 1 d . . .
H32A H 0.6549 0.1659 0.5884 0.102 Uiso 1 1 calc R . .
H32B H 0.6191 0.2184 0.6504 0.102 Uiso 1 1 calc R . .
H32C H 0.7406 0.2449 0.6442 0.102 Uiso 1 1 calc R . .
C39 C -0.1069(5) -0.0453(3) 0.2907(4) 0.0810(18) Uani 1 1 d . . .
H39A H -0.0581 -0.0756 0.2980 0.121 Uiso 1 1 calc R . .
H39B H -0.1818 -0.0798 0.2697 0.121 Uiso 1 1 calc R . .
H39C H -0.0997 -0.0100 0.3391 0.121 Uiso 1 1 calc R . .
C87 C -0.0220(5) 0.5116(4) 0.4680(3) 0.095(2) Uani 1 1 d . . .
H87A H -0.0334 0.5617 0.4849 0.115 Uiso 1 1 calc R . .
H87B H -0.0925 0.4730 0.4376 0.115 Uiso 1 1 calc R . .
C40 C -0.0323(5) 0.1797(4) 0.4170(4) 0.084(2) Uani 1 1 d . . .
H40 H -0.0097 0.1355 0.4275 0.101 Uiso 1 1 calc R A 1
C86 C 0.0621(6) 0.5184(5) 0.4196(3) 0.151(4) Uani 1 1 d . . .
H86A H 0.1327 0.5562 0.4510 0.182 Uiso 1 1 calc R . .
H86B H 0.0730 0.4680 0.4032 0.182 Uiso 1 1 calc R . .
C85 C 0.0244(7) 0.5422(5) 0.3548(6) 0.149(4) Uani 1 1 d . . .
H85A H -0.0420 0.5025 0.3215 0.224 Uiso 1 1 calc R . .
H85B H 0.0800 0.5498 0.3279 0.224 Uiso 1 1 calc R . .
H85C H 0.0095 0.5905 0.3709 0.224 Uiso 1 1 calc R . .
C41 C -0.0014(12) 0.2739(11) 0.4706(6) 0.049(5) Uani 0.50(4) 1 d P B 2
H41A H -0.0273 0.2741 0.5155 0.074 Uiso 0.50(4) 1 calc PR B 2
H41B H -0.0367 0.3017 0.4408 0.074 Uiso 0.50(4) 1 calc PR B 2
H41C H 0.0771 0.2991 0.4859 0.074 Uiso 0.50(4) 1 calc PR B 2
C41' C -0.0010(19) 0.223(3) 0.4766(11) 0.148(19) Uani 0.50(4) 1 d P B 1
H41D H 0.0735 0.2265 0.4997 0.222 Uiso 0.50(4) 1 calc PR B 1
H41E H -0.0473 0.2059 0.5077 0.222 Uiso 0.50(4) 1 calc PR B 1
H41F H -0.0029 0.2740 0.4726 0.222 Uiso 0.50(4) 1 calc PR B 1

loop_
_atom_site_aniso_label
_atom_site_aniso_U_11
_atom_site_aniso_U_22
_atom_site_aniso_U_33
_atom_site_aniso_U_23
_atom_site_aniso_U_13
_atom_site_aniso_U_12
Ti1 0.0208(3) 0.0230(3) 0.0245(3) 0.0093(2) 0.0068(2) 0.0077(2)
Ti2 0.0164(3) 0.0205(3) 0.0230(3) 0.0046(2) 0.0047(2) 0.0093(2)
O5 0.0191(11) 0.0313(12) 0.0246(12) 0.0102(9) 0.0059(9) 0.0137(10)
O7 0.0221(12) 0.0353(13) 0.0299(13) 0.0048(10) 0.0093(10) 0.0160(10)
O8 0.0262(12) 0.0229(12) 0.0312(13) 0.0064(10) 0.0009(10) 0.0074(10)
O4 0.0267(13) 0.0268(12) 0.0351(14) 0.0122(10) 0.0030(11) 0.0012(10)
O2 0.0248(12) 0.0278(12) 0.0255(12) 0.0110(10) 0.0044(10) 0.0089(10)
O6 0.0214(11) 0.0247(12) 0.0224(11) 0.0041(9) 0.0034(9) 0.0122(9)
N3 0.0167(13) 0.0210(13) 0.0219(14) 0.0063(10) 0.0027(11) 0.0075(11)
O1 0.0265(12) 0.0230(12) 0.0255(12) 0.0099(9) 0.0078(10) 0.0058(10)
O3 0.0361(14) 0.0506(16) 0.0380(14) 0.0239(12) 0.0217(12) 0.0268(12)
N2 0.0274(15) 0.0228(14) 0.0257(15) 0.0071(11) 0.0087(12) 0.0090(12)
N1 0.0224(14) 0.0255(14) 0.0231(14) 0.0085(11) 0.0070(11) 0.0108(12)
C6 0.0173(16) 0.0252(17) 0.0259(17) 0.0066(13) 0.0073(13) 0.0082(13)
C47 0.0175(16) 0.0235(16) 0.0288(18) 0.0061(13) 0.0052(14) 0.0085(13)
C66 0.0211(16) 0.0272(17) 0.0261(17) 0.0103(13) 0.0081(14) 0.0135(14)
C5 0.0184(16) 0.0290(17) 0.0236(17) 0.0094(13) 0.0065(13) 0.0122(14)
C68 0.0208(17) 0.0277(18) 0.0280(18) 0.0085(14) 0.0005(14) 0.0084(14)
C43 0.0238(17) 0.0151(15) 0.0258(17) 0.0048(12) 0.0058(14) 0.0075(13)
C59 0.0208(16) 0.0238(16) 0.0206(16) 0.0088(13) 0.0056(13) 0.0084(13)
C3 0.0270(18) 0.0208(16) 0.0315(19) 0.0052(13) 0.0082(15) 0.0108(14)
C48 0.0230(16) 0.0199(15) 0.0204(16) 0.0062(12) 0.0036(13) 0.0072(13)
N4 0.0192(14) 0.0225(14) 0.0256(14) 0.0072(11) 0.0068(11) 0.0088(11)
C46 0.0236(17) 0.0227(17) 0.0255(17) 0.0055(13) 0.0011(14) 0.0103(14)
C58 0.0206(16) 0.0250(17) 0.0234(17) 0.0075(13) 0.0052(13) 0.0122(13)
C11 0.0281(18) 0.0235(17) 0.0350(19) 0.0136(14) 0.0103(15) 0.0111(14)
C65 0.0180(15) 0.0266(17) 0.0198(16) 0.0095(13) 0.0040(13) 0.0094(13)
C26 0.0256(18) 0.0338(19) 0.0326(19) 0.0138(15) 0.0091(15) 0.0189(15)
C71 0.0199(17) 0.0316(18) 0.0312(19) 0.0070(14) 0.0025(14) 0.0142(14)
C22 0.0305(18) 0.0243(17) 0.0203(17) 0.0049(13) 0.0045(14) 0.0103(14)
C13 0.045(2) 0.035(2) 0.042(2) 0.0208(17) 0.0148(18) 0.0166(18)
C51 0.033(2) 0.0325(19) 0.035(2) 0.0042(15) 0.0133(16) 0.0154(16)
C4 0.0206(16) 0.0257(17) 0.0333(19) 0.0133(14) 0.0112(14) 0.0136(14)
C57 0.0130(15) 0.0274(17) 0.0255(17) 0.0053(13) 0.0039(13) 0.0060(13)
C73 0.030(2) 0.037(2) 0.045(2) 0.0127(17) 0.0026(17) 0.0192(17)
C10 0.0309(19) 0.0299(18) 0.0279(18) 0.0053(14) 0.0074(15) 0.0073(15)
C15 0.0318(19) 0.0226(17) 0.0251(17) 0.0044(13) 0.0066(15) 0.0115(14)
C23 0.0288(18) 0.0269(17) 0.0184(16) 0.0067(13) 0.0072(14) 0.0132(14)
C16 0.0250(17) 0.0251(17) 0.0245(17) 0.0100(13) 0.0069(14) 0.0075(14)
C64 0.0194(16) 0.0293(17) 0.0242(17) 0.0096(13) 0.0085(13) 0.0110(14)
C61 0.033(2) 0.0198(17) 0.0338(19) 0.0049(14) 0.0059(16) 0.0067(15)
C60 0.0303(19) 0.0241(17) 0.0289(18) 0.0064(14) 0.0099(15) 0.0134(15)
C45 0.0326(19) 0.0234(17) 0.0185(16) 0.0041(13) 0.0034(14) 0.0120(14)
C63 0.0214(17) 0.0286(18) 0.0328(19) 0.0103(14) 0.0113(14) 0.0098(14)
C2 0.0243(17) 0.0254(17) 0.0273(18) 0.0081(14) 0.0063(14) 0.0124(14)
C70 0.0224(16) 0.0206(16) 0.0244(17) 0.0109(13) 0.0060(13) 0.0085(13)
C62 0.0234(18) 0.0274(18) 0.036(2) 0.0105(15) 0.0086(15) 0.0048(14)
C21 0.035(2) 0.0273(18) 0.037(2) 0.0081(15) 0.0139(16) 0.0110(16)
C52 0.037(2) 0.034(2) 0.035(2) 0.0098(16) 0.0186(17) 0.0124(16)
C44 0.0250(17) 0.0177(15) 0.0262(17) 0.0058(13) 0.0071(14) 0.0093(13)
C9 0.0261(18) 0.034(2) 0.036(2) 0.0078(16) 0.0081(16) 0.0062(15)
C49 0.0338(19) 0.0275(18) 0.0247(17) 0.0060(14) 0.0119(15) 0.0152(15)
C1 0.0193(16) 0.0257(17) 0.0279(18) 0.0095(14) 0.0086(14) 0.0104(13)
C74 0.0243(18) 0.051(2) 0.041(2) 0.0167(18) 0.0121(16) 0.0209(17)
C18 0.0296(19) 0.036(2) 0.041(2) 0.0135(16) 0.0160(17) 0.0119(16)
C17 0.0244(17) 0.0304(18) 0.0203(16) 0.0104(13) 0.0083(14) 0.0095(14)
C27 0.0217(17) 0.0332(19) 0.0297(18) 0.0079(14) 0.0096(14) 0.0133(15)
C67 0.0266(18) 0.0247(17) 0.0270(18) 0.0108(14) 0.0086(14) 0.0094(14)
C82 0.0296(19) 0.0258(18) 0.046(2) 0.0132(16) 0.0040(17) 0.0111(15)
C54 0.027(2) 0.050(2) 0.043(2) 0.0096(18) -0.0007(17) 0.0133(18)
C53 0.0269(19) 0.037(2) 0.0276(19) 0.0075(15) -0.0005(15) 0.0153(16)
C77 0.045(2) 0.0256(19) 0.040(2) 0.0007(16) 0.0045(18) 0.0059(17)
C7 0.0237(17) 0.0251(17) 0.0291(18) 0.0081(14) 0.0074(14) 0.0086(14)
C8 0.0322(19) 0.0240(18) 0.035(2) 0.0039(14) 0.0086(16) 0.0120(15)
C33 0.033(2) 0.0283(18) 0.036(2) 0.0133(15) 0.0061(16) 0.0119(16)
C56 0.033(2) 0.077(3) 0.038(2) 0.014(2) -0.0023(18) 0.024(2)
C69 0.0214(17) 0.0254(17) 0.0268(17) 0.0092(13) 0.0054(14) 0.0093(14)
C24 0.0220(17) 0.0296(18) 0.0182(16) 0.0033(13) 0.0063(13) 0.0094(14)
C37 0.0241(19) 0.0253(19) 0.068(3) 0.0045(18) 0.0059(19) 0.0034(16)
C25 0.0297(18) 0.0313(18) 0.0216(17) 0.0093(14) 0.0087(14) 0.0146(15)
C28 0.0282(18) 0.0258(17) 0.0245(17) 0.0067(13) 0.0096(14) 0.0099(14)
C35 0.042(2) 0.036(2) 0.062(3) 0.028(2) 0.004(2) 0.0116(18)
C14 0.061(3) 0.050(3) 0.074(3) 0.039(2) 0.039(2) 0.043(2)
C84 0.048(3) 0.026(2) 0.059(3) 0.0038(18) 0.010(2) 0.0147(18)
C78 0.049(2) 0.041(2) 0.027(2) 0.0030(16) 0.0073(17) 0.0153(19)
C72 0.027(2) 0.050(2) 0.043(2) 0.0079(18) 0.0004(17) 0.0209(18)
C20 0.050(2) 0.028(2) 0.058(3) 0.0083(18) 0.026(2) 0.0201(18)
C36 0.036(2) 0.044(2) 0.050(2) 0.0253(19) 0.0142(19) 0.0110(18)
C76 0.037(2) 0.0302(19) 0.0259(18) 0.0047(14) 0.0065(15) 0.0140(16)
C81 0.057(3) 0.046(3) 0.092(4) 0.018(2) 0.052(3) 0.022(2)
C19 0.040(2) 0.043(2) 0.065(3) 0.016(2) 0.031(2) 0.0229(19)
C50 0.043(2) 0.050(2) 0.031(2) 0.0111(17) 0.0168(17) 0.0242(19)
C29 0.0221(18) 0.045(2) 0.045(2) 0.0155(18) 0.0099(16) 0.0130(17)
C83 0.061(3) 0.039(2) 0.058(3) 0.024(2) 0.018(2) 0.012(2)
C31 0.027(2) 0.053(3) 0.053(3) 0.008(2) -0.0029(19) 0.0088(19)
C34 0.055(3) 0.028(2) 0.046(2) 0.0107(17) 0.005(2) 0.0083(19)
C55 0.038(2) 0.045(2) 0.058(3) 0.007(2) -0.003(2) 0.024(2)
C75 0.045(2) 0.040(2) 0.036(2) -0.0028(17) 0.0088(18) 0.0220(19)
C80 0.045(3) 0.044(3) 0.079(3) -0.007(2) 0.032(2) 0.013(2)
C42 0.097(5) 0.064(3) 0.169(6) 0.051(4) 0.106(5) 0.040(3)
C79 0.046(3) 0.049(3) 0.057(3) 0.001(2) 0.028(2) 0.017(2)
C12 0.052(3) 0.030(2) 0.048(2) 0.0173(18) 0.004(2) 0.0032(18)
C30 0.032(2) 0.095(4) 0.077(4) 0.002(3) 0.027(2) 0.015(3)
C38 0.058(3) 0.037(2) 0.064(3) -0.004(2) -0.013(2) 0.015(2)
C32 0.027(2) 0.075(3) 0.098(4) 0.044(3) -0.006(2) 0.011(2)
C39 0.089(4) 0.040(3) 0.135(5) 0.029(3) 0.084(4) 0.014(3)
C87 0.074(4) 0.081(4) 0.095(5) 0.013(4) -0.022(4) 0.009(3)
C40 0.088(4) 0.164(6) 0.081(4) 0.091(5) 0.063(4) 0.097(5)
C86 0.099(5) 0.212(9) 0.055(4) 0.056(5) -0.014(4) -0.082(6)
C85 0.109(7) 0.128(7) 0.178(9) 0.056(7) 0.009(6) -0.002(5)
C41 0.039(6) 0.091(11) 0.025(5) 0.003(5) 0.015(4) 0.040(6)
C41' 0.104(14) 0.24(5) 0.049(9) 0.005(15) 0.026(9) -0.011(18)

loop_
_atom_type_symbol
_atom_type_description
_atom_type_scat_dispersion_real
_atom_type_scat_dispersion_imag
_atom_type_scat_source
C C 0.0033 0.0016 'International Tables Vol C Tables 4.2.6.8 and 6.1.1.4'
H H 0.0000 0.0000 'International Tables Vol C Tables 4.2.6.8 and 6.1.1.4'
N N 0.0061 0.0033 'International Tables Vol C Tables 4.2.6.8 and 6.1.1.4'
O O 0.0106 0.0060 'International Tables Vol C Tables 4.2.6.8 and 6.1.1.4'
Ti Ti 0.2776 0.4457 'International Tables Vol C Tables 4.2.6.8 and 6.1.1.4'

loop_
_geom_angle_atom_site_label_1
_geom_angle_atom_site_label_2
_geom_angle_atom_site_label_3
_geom_angle
_geom_angle_site_symmetry_1
O4 Ti1 O3 103.97(12) .
O4 Ti1 O1 97.18(10) .
O3 Ti1 O1 94.96(10) .
O4 Ti1 O2 96.37(10) .
O3 Ti1 O2 93.03(10) .
O1 Ti1 O2 162.12(10) .
O4 Ti1 N2 89.56(10) .
O3 Ti1 N2 166.10(11) .
O1 Ti1 N2 86.39(10) .
O2 Ti1 N2 82.10(10) .
O4 Ti1 N1 162.31(11) .
O3 Ti1 N1 93.67(11) .
O1 Ti1 N1 79.62(9) .
O2 Ti1 N1 83.93(9) .
N2 Ti1 N1 72.93(9) .
O7 Ti2 O8 105.41(11) .
O7 Ti2 O5 97.03(10) .
O8 Ti2 O5 93.25(10) .
O7 Ti2 O6 96.09(10) .
O8 Ti2 O6 93.51(10) .
O5 Ti2 O6 163.08(9) .
O7 Ti2 N4 88.33(10) .
O8 Ti2 N4 165.98(10) .
O5 Ti2 N4 87.72(9) .
O6 Ti2 N4 82.03(9) .
O7 Ti2 N3 160.32(10) .
O8 Ti2 N3 94.17(10) .
O5 Ti2 N3 79.59(9) .
O6 Ti2 N3 84.47(9) .
N4 Ti2 N3 72.23(9) .
C43 O5 Ti2 139.2(2) .
C79 O7 Ti2 145.9(2) .
C82 O8 Ti2 135.3(2) .
C37 O4 Ti1 141.6(2) .
C24 O2 Ti1 135.8(2) .
C70 O6 Ti2 134.10(19) .
C58 N3 C57 109.9(2) .
C58 N3 C64 109.8(2) .
C57 N3 C64 106.4(2) .
C58 N3 Ti2 111.53(18) .
C57 N3 Ti2 108.45(18) .
C64 N3 Ti2 110.65(18) .
C1 O1 Ti1 143.9(2) .
C40 O3 Ti1 135.7(3) .
C17 N2 C21 118.5(3) .
C17 N2 Ti1 118.8(2) .
C21 N2 Ti1 122.1(2) .
C16 N1 C22 109.9(2) .
C16 N1 C15 111.2(2) .
C22 N1 C15 107.2(2) .
C16 N1 Ti1 112.20(18) .
C22 N1 Ti1 108.90(19) .
C15 N1 Ti1 107.23(19) .
C5 C6 C1 117.8(3) .
C5 C6 C7 122.2(3) .
C1 C6 C7 120.0(3) .
C46 C47 C48 121.8(3) .
C46 C47 H47 119.1 .
C48 C47 H47 119.1 .
C67 C66 C65 121.4(3) .
C67 C66 H66 119.3 .
C65 C66 H66 119.3 .
C6 C5 C4 123.7(3) .
C6 C5 H5 118.1 .
C4 C5 H5 118.1 .
C69 C68 C67 124.7(3) .
C69 C68 H68 117.7 .
C67 C68 H68 117.7 .
O5 C43 C48 119.8(3) .
O5 C43 C44 120.5(3) .
C48 C43 C44 119.8(3) .
N4 C59 C60 122.3(3) .
N4 C59 C58 115.3(3) .
C60 C59 C58 122.3(3) .
C2 C3 C4 122.0(3) .
C2 C3 H3 119.0 .
C4 C3 H3 119.0 .
C47 C48 C43 119.7(3) .
C47 C48 C57 117.7(3) .
C43 C48 C57 122.4(3) .
C63 N4 C59 117.6(3) .
C63 N4 Ti2 123.3(2) .
C59 N4 Ti2 118.4(2) .
C47 C46 C45 117.3(3) .
C47 C46 C53 119.8(3) .
C45 C46 C53 122.9(3) .
N3 C58 C59 111.8(2) .
N3 C58 H58A 109.3 .
C59 C58 H58A 109.3 .
N3 C58 H58B 109.3 .
C59 C58 H58B 109.3 .
H58A C58 H58B 107.9 .
C13 C11 C12 107.1(3) .
C13 C11 C14 107.5(3) .
C12 C11 C14 110.2(3) .
C13 C11 C4 112.6(3) .
C12 C11 C4 111.2(3) .
C14 C11 C4 108.2(3) .
C66 C65 C70 120.4(3) .
C66 C65 C64 121.7(3) .
C70 C65 C64 117.8(3) .
C25 C26 C27 124.4(3) .
C25 C26 H26 117.8 .
C27 C26 H26 117.8 .
C72 C71 C74 108.0(3) .
C72 C71 C73 107.4(3) .
C74 C71 C73 109.5(3) .
C72 C71 C69 112.0(3) .
C74 C71 C69 110.6(3) .
C73 C71 C69 109.3(3) .
N1 C22 C23 113.5(3) .
N1 C22 H22A 108.9 .
C23 C22 H22A 108.9 .
N1 C22 H22B 108.9 .
C23 C22 H22B 108.9 .
H22A C22 H22B 107.7 .
C11 C13 H13A 109.5 .
C11 C13 H13B 109.5 .
H13A C13 H13B 109.5 .
C11 C13 H13C 109.5 .
H13A C13 H13C 109.5 .
H13B C13 H13C 109.5 .
C49 C51 H51A 109.5 .
C49 C51 H51B 109.5 .
H51A C51 H51B 109.5 .
C49 C51 H51C 109.5 .
H51A C51 H51C 109.5 .
H51B C51 H51C 109.5 .
C3 C4 C5 116.9(3) .
C3 C4 C11 120.9(3) .
C5 C4 C11 122.1(3) .
N3 C57 C48 115.3(2) .
N3 C57 H57A 108.4 .
C48 C57 H57A 108.4 .
N3 C57 H57B 108.4 .
C48 C57 H57B 108.4 .
H57A C57 H57B 107.5 .
C71 C73 H73A 109.5 .
C71 C73 H73B 109.5 .
H73A C73 H73B 109.5 .
C71 C73 H73C 109.5 .
H73A C73 H73C 109.5 .
H73B C73 H73C 109.5 .
C7 C10 H10A 109.5 .
C7 C10 H10B 109.5 .
H10A C10 H10B 109.5 .
C7 C10 H10C 109.5 .
H10A C10 H10C 109.5 .
H10B C10 H10C 109.5 .
C2 C15 N1 113.4(3) .
C2 C15 H15A 108.9 .
N1 C15 H15A 108.9 .
C2 C15 H15B 108.9 .
N1 C15 H15B 108.9 .
H15A C15 H15B 107.7 .
C28 C23 C24 120.7(3) .
C28 C23 C22 120.7(3) .
C24 C23 C22 118.5(3) .
N1 C16 C17 112.6(3) .
N1 C16 H16A 109.1 .
C17 C16 H16A 109.1 .
N1 C16 H16B 109.1 .
C17 C16 H16B 109.1 .
H16A C16 H16B 107.8 .
N3 C64 C65 114.1(2) .
N3 C64 H64A 108.7 .
C65 C64 H64A 108.7 .
N3 C64 H64B 108.7 .
C65 C64 H64B 108.7 .
H64A C64 H64B 107.6 .
C62 C61 C60 118.3(3) .
C62 C61 H61 120.8 .
C60 C61 H61 120.8 .
C59 C60 C61 119.3(3) .
C59 C60 H60 120.4 .
C61 C60 H60 120.4 .
C46 C45 C44 123.4(3) .
C46 C45 H45 118.3 .
C44 C45 H45 118.3 .
N4 C63 C62 123.0(3) .
N4 C63 H63 118.5 .
C62 C63 H63 118.5 .
C3 C2 C1 119.8(3) .
C3 C2 C15 120.2(3) .
C1 C2 C15 120.0(3) .
O6 C70 C65 117.8(3) .
O6 C70 C69 122.8(3) .
C65 C70 C69 119.4(3) .
C63 C62 C61 119.5(3) .
C63 C62 H62 120.3 .
C61 C62 H62 120.3 .
N2 C21 C20 122.8(3) .
N2 C21 H21 118.6 .
C20 C21 H21 118.6 .
C49 C52 H52A 109.5 .
C49 C52 H52B 109.5 .
H52A C52 H52B 109.5 .
C49 C52 H52C 109.5 .
H52A C52 H52C 109.5 .
H52B C52 H52C 109.5 .
C45 C44 C43 117.9(3) .
C45 C44 C49 120.7(3) .
C43 C44 C49 121.4(3) .
C7 C9 H9A 109.5 .
C7 C9 H9B 109.5 .
H9A C9 H9B 109.5 .
C7 C9 H9C 109.5 .
H9A C9 H9C 109.5 .
H9B C9 H9C 109.5 .
C52 C49 C50 107.1(3) .
C52 C49 C44 110.4(3) .
C50 C49 C44 112.5(3) .
C52 C49 C51 110.6(3) .
C50 C49 C51 107.4(3) .
C44 C49 C51 108.7(3) .
O1 C1 C6 121.3(3) .
O1 C1 C2 119.1(3) .
C6 C1 C2 119.6(3) .
C71 C74 H74A 109.5 .
C71 C74 H74B 109.5 .
H74A C74 H74B 109.5 .
C71 C74 H74C 109.5 .
H74A C74 H74C 109.5 .
H74B C74 H74C 109.5 .
C19 C18 C17 118.7(3) .
C19 C18 H18 120.6 .
C17 C18 H18 120.6 .
N2 C17 C18 121.9(3) .
N2 C17 C16 116.4(3) .
C18 C17 C16 121.4(3) .
C28 C27 C26 117.0(3) .
C28 C27 C29 120.9(3) .
C26 C27 C29 122.1(3) .
C66 C67 C68 116.6(3) .
C66 C67 C76 123.5(3) .
C68 C67 C76 119.9(3) .
O8 C82 C83 109.4(3) .
O8 C82 C84 108.7(3) .
C83 C82 C84 112.5(3) .
O8 C82 H82 108.7 .
C83 C82 H82 108.7 .
C84 C82 H82 108.7 .
C53 C54 H54A 109.5 .
C53 C54 H54B 109.5 .
H54A C54 H54B 109.5 .
C53 C54 H54C 109.5 .
H54A C54 H54C 109.5 .
H54B C54 H54C 109.5 .
C56 C53 C55 110.7(3) .
C56 C53 C54 107.8(3) .
C55 C53 C54 107.9(3) .
C56 C53 C46 111.5(3) .
C55 C53 C46 108.9(3) .
C54 C53 C46 109.8(3) .
C76 C77 H77A 109.5 .
C76 C77 H77B 109.5 .
H77A C77 H77B 109.5 .
C76 C77 H77C 109.5 .
H77A C77 H77C 109.5 .
H77B C77 H77C 109.5 .
C10 C7 C6 112.8(3) .
C10 C7 C9 107.1(3) .
C6 C7 C9 110.3(3) .
C10 C7 C8 107.1(3) .
C6 C7 C8 108.8(3) .
C9 C7 C8 110.7(3) .
C7 C8 H8A 109.5 .
C7 C8 H8B 109.5 .
H8A C8 H8B 109.5 .
C7 C8 H8C 109.5 .
H8A C8 H8C 109.5 .
H8B C8 H8C 109.5 .
C34 C33 C25 110.9(3) .
C34 C33 C36 109.5(3) .
C25 C33 C36 109.9(3) .
C34 C33 C35 107.3(3) .
C25 C33 C35 112.0(3) .
C36 C33 C35 107.1(3) .
C53 C56 H56A 109.5 .
C53 C56 H56B 109.5 .
H56A C56 H56B 109.5 .
C53 C56 H56C 109.5 .
H56A C56 H56C 109.5 .
H56B C56 H56C 109.5 .
C68 C69 C70 116.8(3) .
C68 C69 C71 122.1(3) .
C70 C69 C71 121.1(3) .
O2 C24 C23 118.1(3) .
O2 C24 C25 121.9(3) .
C23 C24 C25 120.0(3) .
O4 C37 C38 109.9(3) .
O4 C37 C39 108.9(4) .
C38 C37 C39 111.5(4) .
O4 C37 H37 108.8 .
C38 C37 H37 108.8 .
C39 C37 H37 108.8 .
C26 C25 C24 116.5(3) .
C26 C25 C33 121.9(3) .
C24 C25 C33 121.6(3) .
C27 C28 C23 121.1(3) .
C27 C28 H28 119.5 .
C23 C28 H28 119.5 .
C33 C35 H35A 109.5 .
C33 C35 H35B 109.5 .
H35A C35 H35B 109.5 .
C33 C35 H35C 109.5 .
H35A C35 H35C 109.5 .
H35B C35 H35C 109.5 .
C11 C14 H14A 109.5 .
C11 C14 H14B 109.5 .
H14A C14 H14B 109.5 .
C11 C14 H14C 109.5 .
H14A C14 H14C 109.5 .
H14B C14 H14C 109.5 .
C82 C84 H84A 109.5 .
C82 C84 H84B 109.5 .
H84A C84 H84B 109.5 .
C82 C84 H84C 109.5 .
H84A C84 H84C 109.5 .
H84B C84 H84C 109.5 .
C76 C78 H78A 109.5 .
C76 C78 H78B 109.5 .
H78A C78 H78B 109.5 .
C76 C78 H78C 109.5 .
H78A C78 H78C 109.5 .
H78B C78 H78C 109.5 .
C71 C72 H72A 109.5 .
C71 C72 H72B 109.5 .
H72A C72 H72B 109.5 .
C71 C72 H72C 109.5 .
H72A C72 H72C 109.5 .
H72B C72 H72C 109.5 .
C21 C20 C19 118.3(3) .
C21 C20 H20 120.8 .
C19 C20 H20 120.8 .
C33 C36 H36A 109.5 .
C33 C36 H36B 109.5 .
H36A C36 H36B 109.5 .
C33 C36 H36C 109.5 .
H36A C36 H36C 109.5 .
H36B C36 H36C 109.5 .
C78 C76 C77 109.6(3) .
C78 C76 C67 110.4(3) .
C77 C76 C67 108.9(3) .
C78 C76 C75 108.1(3) .
C77 C76 C75 107.9(3) .
C67 C76 C75 111.9(3) .
C79 C81 H81A 109.5 .
C79 C81 H81B 109.5 .
H81A C81 H81B 109.5 .
C79 C81 H81C 109.5 .
H81A C81 H81C 109.5 .
H81B C81 H81C 109.5 .
C18 C19 C20 119.7(4) .
C18 C19 H19 120.1 .
C20 C19 H19 120.1 .
C49 C50 H50A 109.5 .
C49 C50 H50B 109.5 .
H50A C50 H50B 109.5 .
C49 C50 H50C 109.5 .
H50A C50 H50C 109.5 .
H50B C50 H50C 109.5 .
C30 C29 C31 108.8(4) .
C30 C29 C32 110.0(4) .
C31 C29 C32 106.9(4) .
C30 C29 C27 108.1(3) .
C31 C29 C27 111.6(3) .
C32 C29 C27 111.3(3) .
C82 C83 H83A 109.5 .
C82 C83 H83B 109.5 .
H83A C83 H83B 109.5 .
C82 C83 H83C 109.5 .
H83A C83 H83C 109.5 .
H83B C83 H83C 109.5 .
C29 C31 H31A 109.5 .
C29 C31 H31B 109.5 .
H31A C31 H31B 109.5 .
C29 C31 H31C 109.5 .
H31A C31 H31C 109.5 .
H31B C31 H31C 109.5 .
C33 C34 H34A 109.5 .
C33 C34 H34B 109.5 .
H34A C34 H34B 109.5 .
C33 C34 H34C 109.5 .
H34A C34 H34C 109.5 .
H34B C34 H34C 109.5 .
C53 C55 H55A 109.5 .
C53 C55 H55B 109.5 .
H55A C55 H55B 109.5 .
C53 C55 H55C 109.5 .
H55A C55 H55C 109.5 .
H55B C55 H55C 109.5 .
C76 C75 H75A 109.5 .
C76 C75 H75B 109.5 .
H75A C75 H75B 109.5 .
C76 C75 H75C 109.5 .
H75A C75 H75C 109.5 .
H75B C75 H75C 109.5 .
C79 C80 H80A 109.5 .
C79 C80 H80B 109.5 .
H80A C80 H80B 109.5 .
C79 C80 H80C 109.5 .
H80A C80 H80C 109.5 .
H80B C80 H80C 109.5 .
C40 C42 H42A 109.5 .
C40 C42 H42B 109.5 .
H42A C42 H42B 109.5 .
C40 C42 H42C 109.5 .
H42A C42 H42C 109.5 .
H42B C42 H42C 109.5 .
O7 C79 C81 112.2(3) .
O7 C79 C80 109.1(4) .
C81 C79 C80 114.1(4) .
O7 C79 H79 107.0 .
C81 C79 H79 107.0 .
C80 C79 H79 107.0 .
C11 C12 H12A 109.5 .
C11 C12 H12B 109.5 .
H12A C12 H12B 109.5 .
C11 C12 H12C 109.5 .
H12A C12 H12C 109.5 .
H12B C12 H12C 109.5 .
C29 C30 H30A 109.5 .
C29 C30 H30B 109.5 .
H30A C30 H30B 109.5 .
C29 C30 H30C 109.5 .
H30A C30 H30C 109.5 .
H30B C30 H30C 109.5 .
C37 C38 H38A 109.5 .
C37 C38 H38B 109.5 .
H38A C38 H38B 109.5 .
C37 C38 H38C 109.5 .
H38A C38 H38C 109.5 .
H38B C38 H38C 109.5 .
C29 C32 H32A 109.5 .
C29 C32 H32B 109.5 .
H32A C32 H32B 109.5 .
C29 C32 H32C 109.5 .
H32A C32 H32C 109.5 .
H32B C32 H32C 109.5 .
C37 C39 H39A 109.5 .
C37 C39 H39B 109.5 .
H39A C39 H39B 109.5 .
C37 C39 H39C 109.5 .
H39A C39 H39C 109.5 .
H39B C39 H39C 109.5 .
C87 C87 C86 107.5(7) 2_566
C87 C87 H87A 110.2 2_566
C86 C87 H87A 110.2 .
C87 C87 H87B 110.2 2_566
C86 C87 H87B 110.2 .
H87A C87 H87B 108.5 .
C41' C40 O3 124.4(18) .
C41' C40 C42 114.4(13) .
O3 C40 C42 110.2(5) .
C41' C40 C41 33(3) .
O3 C40 C41 102.0(7) .
C42 C40 C41 108.9(6) .
C41' C40 H40 101.1 .
O3 C40 H40 101.1 .
C42 C40 H40 101.1 .
C41 C40 H40 132.4 .
C85 C86 C87 111.0(8) .
C85 C86 H86A 109.4 .
C87 C86 H86A 109.4 .
C85 C86 H86B 109.4 .
C87 C86 H86B 109.4 .
H86A C86 H86B 108.0 .
C86 C85 H85A 109.5 .
C86 C85 H85B 109.5 .
H85A C85 H85B 109.5 .
C86 C85 H85C 109.5 .
H85A C85 H85C 109.5 .
H85B C85 H85C 109.5 .
C40 C41 H41A 109.5 .
C40 C41 H41B 109.5 .
H41A C41 H41B 109.5 .
C40 C41 H41C 109.5 .
H41A C41 H41C 109.5 .
H41B C41 H41C 109.5 .
C40 C41' H41D 109.5 .
C40 C41' H41E 109.5 .
C40 C41' H41F 109.5 .

loop_
_geom_bond_atom_site_label_1
_geom_bond_atom_site_label_2
_geom_bond_distance
_geom_bond_site_symmetry_2
Ti1 O4 1.806(2) .
Ti1 O3 1.817(2) .
Ti1 O1 1.897(2) .
Ti1 O2 1.923(2) .
Ti1 N2 2.280(3) .
Ti1 N1 2.340(3) .
Ti2 O7 1.807(2) .
Ti2 O8 1.817(2) .
Ti2 O5 1.904(2) .
Ti2 O6 1.930(2) .
Ti2 N4 2.304(3) .
Ti2 N3 2.316(3) .
O5 C43 1.343(4) .
O7 C79 1.409(4) .
O8 C82 1.421(4) .
O4 C37 1.406(4) .
O2 C24 1.342(4) .
O6 C70 1.337(4) .
N3 C58 1.479(4) .
N3 C57 1.493(4) .
N3 C64 1.496(4) .
O1 C1 1.338(4) .
O3 C40 1.411(5) .
N2 C17 1.340(4) .
N2 C21 1.344(4) .
N1 C16 1.480(4) .
N1 C22 1.489(4) .
N1 C15 1.508(4) .
C6 C5 1.395(4) .
C6 C1 1.410(4) .
C6 C7 1.538(4) .
C47 C46 1.388(4) .
C47 C48 1.400(4) .
C47 H47 0.9500 .
C66 C67 1.385(4) .
C66 C65 1.391(4) .
C66 H66 0.9500 .
C5 C4 1.395(4) .
C5 H5 0.9500 .
C68 C69 1.389(4) .
C68 C67 1.401(5) .
C68 H68 0.9500 .
C43 C48 1.405(4) .
C43 C44 1.411(4) .
C59 N4 1.347(4) .
C59 C60 1.380(4) .
C59 C58 1.500(4) .
C3 C2 1.388(4) .
C3 C4 1.390(5) .
C3 H3 0.9500 .
C48 C57 1.496(4) .
N4 C63 1.344(4) .
C46 C45 1.391(5) .
C46 C53 1.548(4) .
C58 H58A 0.9900 .
C58 H58B 0.9900 .
C11 C13 1.532(5) .
C11 C12 1.536(5) .
C11 C14 1.539(5) .
C11 C4 1.539(4) .
C65 C70 1.407(4) .
C65 C64 1.504(4) .
C26 C25 1.396(5) .
C26 C27 1.398(5) .
C26 H26 0.9500 .
C71 C72 1.533(5) .
C71 C74 1.538(5) .
C71 C73 1.539(5) .
C71 C69 1.545(4) .
C22 C23 1.499(4) .
C22 H22A 0.9900 .
C22 H22B 0.9900 .
C13 H13A 0.9800 .
C13 H13B 0.9800 .
C13 H13C 0.9800 .
C51 C49 1.545(5) .
C51 H51A 0.9800 .
C51 H51B 0.9800 .
C51 H51C 0.9800 .
C57 H57A 0.9900 .
C57 H57B 0.9900 .
C73 H73A 0.9800 .
C73 H73B 0.9800 .
C73 H73C 0.9800 .
C10 C7 1.535(5) .
C10 H10A 0.9800 .
C10 H10B 0.9800 .
C10 H10C 0.9800 .
C15 C2 1.505(4) .
C15 H15A 0.9900 .
C15 H15B 0.9900 .
C23 C28 1.393(5) .
C23 C24 1.394(4) .
C16 C17 1.500(4) .
C16 H16A 0.9900 .
C16 H16B 0.9900 .
C64 H64A 0.9900 .
C64 H64B 0.9900 .
C61 C62 1.376(5) .
C61 C60 1.387(5) .
C61 H61 0.9500 .
C60 H60 0.9500 .
C45 C44 1.401(4) .
C45 H45 0.9500 .
C63 C62 1.370(5) .
C63 H63 0.9500 .
C2 C1 1.412(4) .
C70 C69 1.417(4) .
C62 H62 0.9500 .
C21 C20 1.379(5) .
C21 H21 0.9500 .
C52 C49 1.537(5) .
C52 H52A 0.9800 .
C52 H52B 0.9800 .
C52 H52C 0.9800 .
C44 C49 1.539(4) .
C9 C7 1.540(5) .
C9 H9A 0.9800 .
C9 H9B 0.9800 .
C9 H9C 0.9800 .
C49 C50 1.538(5) .
C74 H74A 0.9800 .
C74 H74B 0.9800 .
C74 H74C 0.9800 .
C18 C19 1.377(5) .
C18 C17 1.393(5) .
C18 H18 0.9500 .
C27 C28 1.386(5) .
C27 C29 1.538(5) .
C67 C76 1.536(5) .
C82 C83 1.504(6) .
C82 C84 1.514(5) .
C82 H82 1.0000 .
C54 C53 1.547(5) .
C54 H54A 0.9800 .
C54 H54B 0.9800 .
C54 H54C 0.9800 .
C53 C56 1.512(5) .
C53 C55 1.525(5) .
C77 C76 1.535(5) .
C77 H77A 0.9800 .
C77 H77B 0.9800 .
C77 H77C 0.9800 .
C7 C8 1.547(5) .
C8 H8A 0.9800 .
C8 H8B 0.9800 .
C8 H8C 0.9800 .
C33 C34 1.531(5) .
C33 C25 1.532(5) .
C33 C36 1.535(5) .
C33 C35 1.546(5) .
C56 H56A 0.9800 .
C56 H56B 0.9800 .
C56 H56C 0.9800 .
C24 C25 1.418(4) .
C37 C38 1.511(6) .
C37 C39 1.516(6) .
C37 H37 1.0000 .
C28 H28 0.9500 .
C35 H35A 0.9800 .
C35 H35B 0.9800 .
C35 H35C 0.9800 .
C14 H14A 0.9800 .
C14 H14B 0.9800 .
C14 H14C 0.9800 .
C84 H84A 0.9800 .
C84 H84B 0.9800 .
C84 H84C 0.9800 .
C78 C76 1.529(5) .
C78 H78A 0.9800 .
C78 H78B 0.9800 .
C78 H78C 0.9800 .
C72 H72A 0.9800 .
C72 H72B 0.9800 .
C72 H72C 0.9800 .
C20 C19 1.380(5) .
C20 H20 0.9500 .
C36 H36A 0.9800 .
C36 H36B 0.9800 .
C36 H36C 0.9800 .
C76 C75 1.540(5) .
C81 C79 1.475(6) .
C81 H81A 0.9800 .
C81 H81B 0.9800 .
C81 H81C 0.9800 .
C19 H19 0.9500 .
C50 H50A 0.9800 .
C50 H50B 0.9800 .
C50 H50C 0.9800 .
C29 C30 1.521(6) .
C29 C31 1.522(6) .
C29 C32 1.535(6) .
C83 H83A 0.9800 .
C83 H83B 0.9800 .
C83 H83C 0.9800 .
C31 H31A 0.9800 .
C31 H31B 0.9800 .
C31 H31C 0.9800 .
C34 H34A 0.9800 .
C34 H34B 0.9800 .
C34 H34C 0.9800 .
C55 H55A 0.9800 .
C55 H55B 0.9800 .
C55 H55C 0.9800 .
C75 H75A 0.9800 .
C75 H75B 0.9800 .
C75 H75C 0.9800 .
C80 C79 1.519(6) .
C80 H80A 0.9800 .
C80 H80B 0.9800 .
C80 H80C 0.9800 .
C42 C40 1.505(8) .
C42 H42A 0.9800 .
C42 H42B 0.9800 .
C42 H42C 0.9800 .
C79 H79 1.0000 .
C12 H12A 0.9800 .
C12 H12B 0.9800 .
C12 H12C 0.9800 .
C30 H30A 0.9800 .
C30 H30B 0.9800 .
C30 H30C 0.9800 .
C38 H38A 0.9800 .
C38 H38B 0.9800 .
C38 H38C 0.9800 .
C32 H32A 0.9800 .
C32 H32B 0.9800 .
C32 H32C 0.9800 .
C39 H39A 0.9800 .
C39 H39B 0.9800 .
C39 H39C 0.9800 .
C87 C87 1.439(11) 2_566
C87 C86 1.585(10) .
C87 H87A 0.9900 .
C87 H87B 0.9900 .
C40 C41' 1.16(3) .
C40 C41 1.735(18) .
C40 H40 1.0000 .
C86 C85 1.436(10) .
C86 H86A 0.9900 .
C86 H86B 0.9900 .
C85 H85A 0.9800 .
C85 H85B 0.9800 .
C85 H85C 0.9800 .
C41 H41A 0.9800 .
C41 H41B 0.9800 .
C41 H41C 0.9800 .
C41' H41D 0.9800 .
C41' H41E 0.9800 .
C41' H41F 0.9800 .
